data_7706189
loop_
_publ_author_name
'Wu, Min'
'Yang, Dong-Dong'
'Zheng, Han-Wen'
'Liang, Qiong-Fang'
'Li, Jia-Bin'
'Kang, Yang'
'Li, Sai'
'Jiao, Chen'
'Zheng, Xiang-Jun'
'Jin, Lin-Pei'

_publ_section_title
;
 A multi-binding site hydrazone-based chemosensor for Zn(ii) and Cd(ii): a
 new strategy for the detection of metal ions in aqueous media based on
 aggregation-induced emission.
;
_journal_issue 4
_journal_name_full 'Dalton transactions (Cambridge, England : 2003)'
_journal_page_first 1507
_journal_page_last 1513
_journal_paper_doi 10.1039/d0dt04062b
_journal_volume 50
_journal_year 2021
_chemical_formula_moiety 'C38 H30 N4 O8 Zn, 0.5(H4 O2)'
_chemical_formula_sum 'C38 H32 N4 O9 Zn'
_chemical_formula_weight 754.04
_space_group_crystal_system orthorhombic
_space_group_IT_number 60
_space_group_name_Hall '-P 2n 2ab'
_space_group_name_H-M_alt 'P b c n'
_atom_sites_solution_hydrogens mixed
_atom_sites_solution_primary dual
_audit_creation_date 2020-10-04
_audit_creation_method
;
Olex2 1.2
(compiled 2018.05.29 svn.r3508 for OlexSys, GUI svn.r5506)
;
_audit_update_record
;
2020-10-31 deposited with the CCDC.	2020-12-22 downloaded from the CCDC.
;
_cell_angle_alpha 90
_cell_angle_beta 90
_cell_angle_gamma 90
_cell_formula_units_Z 4
_cell_length_a 12.4075(6)
_cell_length_b 11.7844(7)
_cell_length_c 23.1020(11)
_cell_measurement_reflns_used 4970
_cell_measurement_temperature 100.00(10)
_cell_measurement_theta_max 75.2040
_cell_measurement_theta_min 5.1880
_cell_volume 3377.9(3)
_computing_cell_refinement 'CrysAlisPro 1.171.40.35a (Rigaku OD, 2018)'
_computing_data_collection 'CrysAlisPro 1.171.40.35a (Rigaku OD, 2018)'
_computing_data_reduction 'CrysAlisPro 1.171.40.35a (Rigaku OD, 2018)'
_computing_molecular_graphics 'Olex2 (Dolomanov et al., 2009)'
_computing_publication_material 'Olex2 (Dolomanov et al., 2009)'
_computing_structure_refinement 'ShelXL (Sheldrick, 2015)'
_computing_structure_solution 'ShelXT (Sheldrick, 2015)'
_diffrn_ambient_environment N~2~
_diffrn_ambient_temperature 100.00(10)
_diffrn_detector 'CCD plate'
_diffrn_detector_area_resol_mean 10.0000
_diffrn_detector_type HyPix
_diffrn_measured_fraction_theta_full 0.997
_diffrn_measured_fraction_theta_max 0.953
_diffrn_measurement_details
;
List of Runs (angles in degrees, time in seconds):

  # Type    Start    End  Width  t~exp~   \w     \q     \k     \f   Frames
#--------------------------------------------------------------------------
  1  \w     17.00  65.00   0.50    0.54    --   47.70-125.00 150.00   96
  2  \w     66.00  95.00   0.50    0.54    --   47.70-125.00 150.00   58
  3  \w     39.00 122.00   0.50    2.16    --  104.75 -78.00  37.00  166
  4  \w     52.00  78.00   0.50    2.16    --  104.75 -94.00   0.00   52
  5  \w     43.00  68.00   0.50    0.54    --   47.70-125.00 -90.00   50
  6  \w     93.00 177.00   0.50    2.16    --  104.75  45.00 120.00  168
  7  \w    -91.00 -31.00   0.50    2.16    -- -102.00 102.00-107.00  120
  8  \w   -106.00 -40.00   0.50    0.54    --  -47.70 -50.00-119.00  132
  9  \w   -118.00 -78.00   0.50    0.54    --  -47.70-125.00-150.00   80
 10  \w   -172.00 -94.00   0.50    2.16    -- -102.00 -50.00-119.00  156
;
_diffrn_measurement_device 'four-circle diffractometer'
_diffrn_measurement_device_type 'XtaLAB Synergy R, DW system, HyPix'
_diffrn_measurement_method '\w scans'
_diffrn_orient_matrix_type 'CrysAlisPro convention (1999,Acta A55,543-557)'
_diffrn_orient_matrix_UB_11 -0.0530844000
_diffrn_orient_matrix_UB_12 0.0180649000
_diffrn_orient_matrix_UB_13 0.0596076000
_diffrn_orient_matrix_UB_21 0.0544081000
_diffrn_orient_matrix_UB_22 -0.1085768000
_diffrn_orient_matrix_UB_23 0.0226635000
_diffrn_orient_matrix_UB_31 0.0983260000
_diffrn_orient_matrix_UB_32 0.0702667000
_diffrn_orient_matrix_UB_33 0.0195308000
_diffrn_radiation_monochromator mirror
_diffrn_radiation_probe x-ray
_diffrn_radiation_type CuK\a
_diffrn_radiation_wavelength 1.54184
_diffrn_reflns_av_R_equivalents 0.0393
_diffrn_reflns_av_unetI/netI 0.0370
_diffrn_reflns_Laue_measured_fraction_full 0.997
_diffrn_reflns_Laue_measured_fraction_max 0.953
_diffrn_reflns_limit_h_max 15
_diffrn_reflns_limit_h_min -13
_diffrn_reflns_limit_k_max 14
_diffrn_reflns_limit_k_min -14
_diffrn_reflns_limit_l_max 28
_diffrn_reflns_limit_l_min -16
_diffrn_reflns_number 11570
_diffrn_reflns_point_group_measured_fraction_full 0.997
_diffrn_reflns_point_group_measured_fraction_max 0.953
_diffrn_reflns_theta_full 67.684
_diffrn_reflns_theta_max 76.058
_diffrn_reflns_theta_min 3.827
_diffrn_source 'Rotating-anode X-ray tube'
_diffrn_source_type 'Rigaku (Cu) X-ray Source'
_exptl_absorpt_coefficient_mu 1.558
_exptl_absorpt_correction_T_max 1.00000
_exptl_absorpt_correction_T_min 0.50902
_exptl_absorpt_correction_type multi-scan
_exptl_absorpt_process_details
;
CrysAlisPro 1.171.40.35a (Rigaku Oxford Diffraction, 2018)
Empirical absorption correction using spherical harmonics,
 implemented in SCALE3 ABSPACK scaling algorithm.
;
_exptl_crystal_colour 'clear intense yellow'
_exptl_crystal_density_diffrn 1.483
_exptl_crystal_description block
_exptl_crystal_F_000 1560
_exptl_crystal_size_max 0.15
_exptl_crystal_size_mid 0.15
_exptl_crystal_size_min 0.15
_refine_diff_density_max 0.862
_refine_diff_density_min -0.586
_refine_diff_density_rms 0.079
_refine_ls_extinction_method none
_refine_ls_goodness_of_fit_ref 1.062
_refine_ls_hydrogen_treatment constr
_refine_ls_matrix_type full
_refine_ls_number_parameters 238
_refine_ls_number_reflns 3372
_refine_ls_number_restraints 0
_refine_ls_restrained_S_all 1.062
_refine_ls_R_factor_all 0.0544
_refine_ls_R_factor_gt 0.0470
_refine_ls_shift/su_max 0.000
_refine_ls_shift/su_mean 0.000
_refine_ls_structure_factor_coef Fsqd
_refine_ls_weighting_details 'w=1/[\s^2^(Fo^2^)+(0.0814P)^2^+3.4544P] where P=(Fo^2^+2Fc^2^)/3'
_refine_ls_weighting_scheme calc
_refine_ls_wR_factor_gt 0.1332
_refine_ls_wR_factor_ref 0.1414
_reflns_Friedel_coverage 0.000
_reflns_number_gt 2955
_reflns_number_total 3372
_reflns_threshold_expression 'I > 2\s(I)'
_cod_data_source_file d0dt04062b2.cif
_cod_data_source_block 1
_cod_depositor_comments 'Adding full bibliography for 7706187--7706189.cif.'
_cod_database_code 7706189
_shelx_shelxl_version_number 2014/7
_chemical_oxdiff_formula 'Zn C H N O'
_shelx_space_group_comment
;
The symmetry employed for this shelxl refinement is uniquely defined
by the following loop, which should always be used as a source of
symmetry information in preference to the above space-group names.
They are only intended as comments.
;
_shelx_estimated_absorpt_t_max 0.800
_shelx_estimated_absorpt_t_min 0.800
_diffrn_oxdiff_digest_frames
;
0191c79ea17053606ca99e95660971f7b100040de0e
;
_reflns_odcompleteness_completeness 99.74
_reflns_odcompleteness_iscentric 1
_reflns_odcompleteness_theta 66.97
_olex2_refinement_description
;
1. Fixed Uiso
 At 1.2 times of:
  All C(H) groups, All N(H) groups
 At 1.5 times of:
  All C(H,H,H) groups, All O(H) groups, All O(H,H) groups
2. Others
 Fixed Sof: H5a(0.5) H5b(0.5)
3.a Riding coordinates:
 O5(H5a,H5b)
3.b Aromatic/amide H refined with riding coordinates:
 N1(H1a), C2(H2), C4(H4), C5(H5), C6(H6), C7(H7), C9(H9), C12(H12), C16(H16),
 C17(H17), C18(H18)
3.c Idealised Me refined as rotating group:
 C19(H19a,H19b,H19c)
3.d Idealised tetrahedral OH refined as rotating group:
 O1(H1)
;
_olex2_submission_special_instructions 'No special instructions were received'
_oxdiff_exptl_absorpt_empirical_details
;
Empirical correction (ABSPACK) includes:
- Absorption correction using spherical harmonics
- Frame scaling
;
_oxdiff_exptl_absorpt_empirical_full_max 1.446
_oxdiff_exptl_absorpt_empirical_full_min 0.659

loop_
_space_group_symop_operation_xyz
'x, y, z'
'-x+1/2, -y+1/2, z+1/2'
'-x, y, -z+1/2'
'x+1/2, -y+1/2, -z'
'-x, -y, -z'
'x-1/2, y-1/2, -z-1/2'
'x, -y, z-1/2'
'-x-1/2, y-1/2, z'

loop_
_atom_site_label
_atom_site_type_symbol
_atom_site_fract_x
_atom_site_fract_y
_atom_site_fract_z
_atom_site_U_iso_or_equiv
_atom_site_adp_type
_atom_site_occupancy
_atom_site_site_symmetry_order
_atom_site_calc_flag
_atom_site_refinement_flags_posn
_atom_site_refinement_flags_adp
_atom_site_refinement_flags_occupancy
_atom_site_disorder_assembly
_atom_site_disorder_group
Zn1 Zn 0.5000 0.72976(4) 0.7500 0.02023(17) Uani 1 2 d S T P . .
O1 O 0.83913(13) 0.45245(14) 0.69278(7) 0.0229(4) Uani 1 1 d . . . . .
H1 H 0.9001 0.4287 0.6865 0.034 Uiso 1 1 calc GR . . . .
O2 O 0.52616(13) 0.85259(15) 0.81129(7) 0.0220(4) Uani 1 1 d . . . . .
O3 O 0.53613(14) 0.60142(16) 0.68309(8) 0.0278(4) Uani 1 1 d . . . . .
O4 O 0.50895(15) 1.03371(19) 0.87512(10) 0.0401(5) Uani 1 1 d . . . . .
N1 N 0.70284(16) 0.61434(18) 0.72021(8) 0.0230(4) Uani 1 1 d . . . . .
H1A H 0.7680 0.5899 0.7223 0.028 Uiso 1 1 calc R . . . .
N2 N 0.66736(17) 0.70321(18) 0.75410(8) 0.0204(4) Uani 1 1 d . . . . .
C1 C 0.77401(18) 0.4246(2) 0.64802(10) 0.0213(5) Uani 1 1 d . . . . .
C2 C 0.80336(19) 0.3439(2) 0.60800(10) 0.0242(5) Uani 1 1 d . . . . .
H2 H 0.8688 0.3064 0.6124 0.029 Uiso 1 1 calc R . . . .
C3 C 0.73667(19) 0.3165(2) 0.56039(10) 0.0237(5) Uani 1 1 d . . . . .
C4 C 0.7654(2) 0.2339(2) 0.51862(11) 0.0289(6) Uani 1 1 d . . . . .
H4 H 0.8303 0.1951 0.5224 0.035 Uiso 1 1 calc R . . . .
C5 C 0.6993(2) 0.2104(2) 0.47269(11) 0.0298(6) Uani 1 1 d . . . . .
H5 H 0.7197 0.1560 0.4457 0.036 Uiso 1 1 calc R . . . .
C6 C 0.6001(2) 0.2683(2) 0.46602(11) 0.0293(6) Uani 1 1 d . . . . .
H6 H 0.5558 0.2524 0.4346 0.035 Uiso 1 1 calc R . . . .
C7 C 0.5696(2) 0.3476(2) 0.50598(11) 0.0268(5) Uani 1 1 d . . . . .
H7 H 0.5043 0.3852 0.5015 0.032 Uiso 1 1 calc R . . . .
C8 C 0.6360(2) 0.3734(2) 0.55432(10) 0.0231(5) Uani 1 1 d . . . . .
C9 C 0.6057(2) 0.4529(2) 0.59711(10) 0.0234(5) Uani 1 1 d . . . . .
H9 H 0.5390 0.4885 0.5940 0.028 Uiso 1 1 calc R . . . .
C10 C 0.67136(19) 0.4794(2) 0.64319(10) 0.0214(5) Uani 1 1 d . . . . .
C11 C 0.63124(19) 0.5678(2) 0.68389(10) 0.0214(5) Uani 1 1 d . . . . .
C12 C 0.74143(19) 0.7592(2) 0.78134(10) 0.0233(5) Uani 1 1 d . . . . .
H12 H 0.8123 0.7344 0.7777 0.028 Uiso 1 1 calc R . . . .
C13 C 0.72147(19) 0.8573(2) 0.81685(10) 0.0224(5) Uani 1 1 d . . . . .
C14 C 0.61726(19) 0.8990(2) 0.82938(9) 0.0200(5) Uani 1 1 d . . . . .
C15 C 0.6123(2) 0.9979(2) 0.86456(11) 0.0270(5) Uani 1 1 d . . . . .
C16 C 0.7027(2) 1.0534(2) 0.88378(11) 0.0280(5) Uani 1 1 d . . . . .
H16 H 0.6960 1.1182 0.9064 0.034 Uiso 1 1 calc R . . . .
C17 C 0.8053(2) 1.0121(2) 0.86924(11) 0.0284(5) Uani 1 1 d . . . . .
H17 H 0.8669 1.0502 0.8814 0.034 Uiso 1 1 calc R . . . .
C18 C 0.8137(2) 0.9154(2) 0.83695(11) 0.0267(5) Uani 1 1 d . . . . .
H18 H 0.8816 0.8871 0.8280 0.032 Uiso 1 1 calc R . . . .
C19 C 0.4957(3) 1.1255(4) 0.91431(19) 0.0617(12) Uani 1 1 d . . . . .
H19A H 0.5306 1.1917 0.8991 0.093 Uiso 1 1 calc GR . . . .
H19B H 0.5273 1.1060 0.9509 0.093 Uiso 1 1 calc GR . . . .
H19C H 0.4203 1.1406 0.9195 0.093 Uiso 1 1 calc GR . . . .
O5 O 0.5000 0.1444(3) 0.7500 0.0564(9) Uani 1 2 d S T P . .
H5A H 0.5330 0.0945 0.7692 0.085 Uiso 0.5 1 d R . . . .
H5B H 0.4992 0.1509 0.7184 0.085 Uiso 0.5 1 d R . . . .

loop_
_atom_site_aniso_label
_atom_site_aniso_U_11
_atom_site_aniso_U_22
_atom_site_aniso_U_33
_atom_site_aniso_U_23
_atom_site_aniso_U_13
_atom_site_aniso_U_12
Zn1 0.0145(3) 0.0233(3) 0.0229(3) 0.000 0.00084(16) 0.000
O1 0.0166(8) 0.0293(9) 0.0230(8) -0.0044(7) -0.0025(6) 0.0039(7)
O2 0.0157(8) 0.0261(9) 0.0242(8) -0.0033(7) 0.0006(6) 0.0002(7)
O3 0.0174(8) 0.0306(9) 0.0355(9) -0.0093(8) -0.0027(7) 0.0039(7)
O4 0.0207(10) 0.0431(12) 0.0563(13) -0.0254(11) 0.0010(9) 0.0045(8)
N1 0.0155(9) 0.0285(10) 0.0250(10) -0.0062(8) 0.0007(8) 0.0042(8)
N2 0.0169(10) 0.0225(9) 0.0219(9) -0.0004(7) 0.0019(7) 0.0031(8)
C1 0.0172(11) 0.0266(12) 0.0201(10) -0.0007(9) -0.0003(9) -0.0005(9)
C2 0.0184(11) 0.0290(12) 0.0251(11) -0.0009(10) -0.0002(9) 0.0015(9)
C3 0.0200(12) 0.0287(12) 0.0223(11) -0.0006(9) 0.0021(9) -0.0009(10)
C4 0.0231(13) 0.0361(14) 0.0275(12) -0.0049(10) 0.0035(10) 0.0016(11)
C5 0.0311(14) 0.0353(14) 0.0229(12) -0.0048(10) 0.0054(10) -0.0048(11)
C6 0.0322(14) 0.0358(15) 0.0201(11) -0.0005(10) -0.0038(10) -0.0077(11)
C7 0.0250(12) 0.0290(13) 0.0263(12) 0.0030(10) -0.0038(10) -0.0024(10)
C8 0.0208(12) 0.0265(12) 0.0221(11) 0.0016(9) -0.0007(9) -0.0009(9)
C9 0.0178(11) 0.0268(12) 0.0258(11) 0.0010(10) -0.0003(9) 0.0018(9)
C10 0.0179(11) 0.0242(12) 0.0221(11) -0.0005(9) -0.0002(9) 0.0003(9)
C11 0.0183(11) 0.0228(11) 0.0230(11) 0.0000(9) 0.0014(9) 0.0017(9)
C12 0.0139(11) 0.0311(13) 0.0248(11) -0.0012(10) -0.0010(9) 0.0015(9)
C13 0.0206(12) 0.0269(12) 0.0197(10) 0.0001(9) -0.0008(9) 0.0007(10)
C14 0.0184(11) 0.0242(11) 0.0174(10) 0.0008(9) -0.0010(9) -0.0006(9)
C15 0.0215(12) 0.0317(13) 0.0278(12) -0.0034(10) 0.0011(10) 0.0027(10)
C16 0.0279(13) 0.0271(12) 0.0290(12) -0.0057(10) -0.0031(10) 0.0005(10)
C17 0.0212(12) 0.0351(14) 0.0290(12) -0.0025(11) -0.0023(10) -0.0035(10)
C18 0.0178(11) 0.0357(14) 0.0264(12) -0.0035(10) 0.0012(9) 0.0010(10)
C19 0.0300(17) 0.070(3) 0.085(3) -0.049(2) 0.0069(16) 0.0068(16)
O5 0.055(2) 0.054(2) 0.060(2) 0.000 -0.0124(17) 0.000

loop_
_atom_type_symbol
_atom_type_description
_atom_type_scat_dispersion_real
_atom_type_scat_dispersion_imag
_atom_type_scat_source
C C 0.0181 0.0091 'International Tables Vol C Tables 4.2.6.8 and 6.1.1.4'
H H 0.0000 0.0000 'International Tables Vol C Tables 4.2.6.8 and 6.1.1.4'
N N 0.0311 0.0180 'International Tables Vol C Tables 4.2.6.8 and 6.1.1.4'
O O 0.0492 0.0322 'International Tables Vol C Tables 4.2.6.8 and 6.1.1.4'
Zn Zn -1.5491 0.6778 'International Tables Vol C Tables 4.2.6.8 and 6.1.1.4'

loop_
_geom_angle_atom_site_label_1
_geom_angle_atom_site_label_2
_geom_angle_atom_site_label_3
_geom_angle
_geom_angle_site_symmetry_1
_geom_angle_site_symmetry_3
_geom_angle_publ_flag
O2 Zn1 O2 90.20(10) 3_656 . ?
O2 Zn1 O3 91.85(7) . 3_656 ?
O2 Zn1 O3 91.85(7) 3_656 . ?
O2 Zn1 O3 159.14(7) . . ?
O2 Zn1 O3 159.14(7) 3_656 3_656 ?
O2 Zn1 N2 85.27(7) 3_656 3_656 ?
O2 Zn1 N2 85.27(7) . . ?
O2 Zn1 N2 107.01(7) . 3_656 ?
O2 Zn1 N2 107.01(7) 3_656 . ?
O3 Zn1 O3 93.56(10) . 3_656 ?
N2 Zn1 O3 93.84(7) . 3_656 ?
N2 Zn1 O3 74.28(7) . . ?
N2 Zn1 O3 74.28(7) 3_656 3_656 ?
N2 Zn1 O3 93.85(7) 3_656 . ?
N2 Zn1 N2 162.88(12) 3_656 . ?
C1 O1 H1 109.5 . . ?
C14 O2 Zn1 130.16(15) . . ?
C11 O3 Zn1 113.59(15) . . ?
C15 O4 C19 117.1(2) . . ?
N2 N1 H1A 121.5 . . ?
C11 N1 H1A 121.5 . . ?
C11 N1 N2 117.1(2) . . ?
N1 N2 Zn1 113.74(15) . . ?
C12 N2 Zn1 130.34(17) . . ?
C12 N2 N1 115.9(2) . . ?
O1 C1 C2 121.6(2) . . ?
O1 C1 C10 118.8(2) . . ?
C2 C1 C10 119.6(2) . . ?
C1 C2 H2 119.1 . . ?
C1 C2 C3 121.7(2) . . ?
C3 C2 H2 119.1 . . ?
C2 C3 C4 122.6(2) . . ?
C2 C3 C8 118.8(2) . . ?
C4 C3 C8 118.5(2) . . ?
C3 C4 H4 119.5 . . ?
C5 C4 C3 121.1(3) . . ?
C5 C4 H4 119.5 . . ?
C4 C5 H5 119.7 . . ?
C4 C5 C6 120.5(2) . . ?
C6 C5 H5 119.7 . . ?
C5 C6 H6 120.1 . . ?
C7 C6 C5 119.8(2) . . ?
C7 C6 H6 120.1 . . ?
C6 C7 H7 119.4 . . ?
C6 C7 C8 121.1(2) . . ?
C8 C7 H7 119.4 . . ?
C7 C8 C3 119.0(2) . . ?
C9 C8 C3 118.5(2) . . ?
C9 C8 C7 122.5(2) . . ?
C8 C9 H9 118.9 . . ?
C10 C9 C8 122.2(2) . . ?
C10 C9 H9 118.9 . . ?
C1 C10 C11 124.3(2) . . ?
C9 C10 C1 119.0(2) . . ?
C9 C10 C11 116.7(2) . . ?
O3 C11 N1 120.5(2) . . ?
O3 C11 C10 122.0(2) . . ?
N1 C11 C10 117.4(2) . . ?
N2 C12 H12 117.8 . . ?
N2 C12 C13 124.4(2) . . ?
C13 C12 H12 117.8 . . ?
C14 C13 C12 123.6(2) . . ?
C18 C13 C12 116.0(2) . . ?
C18 C13 C14 120.3(2) . . ?
O2 C14 C13 124.9(2) . . ?
O2 C14 C15 118.8(2) . . ?
C13 C14 C15 116.2(2) . . ?
O4 C15 C14 113.2(2) . . ?
O4 C15 C16 124.1(2) . . ?
C16 C15 C14 122.6(2) . . ?
C15 C16 H16 120.0 . . ?
C15 C16 C17 120.0(2) . . ?
C17 C16 H16 120.0 . . ?
C16 C17 H17 120.4 . . ?
C18 C17 C16 119.2(2) . . ?
C18 C17 H17 120.4 . . ?
C13 C18 H18 119.2 . . ?
C17 C18 C13 121.6(2) . . ?
C17 C18 H18 119.2 . . ?
O4 C19 H19A 109.5 . . ?
O4 C19 H19B 109.5 . . ?
O4 C19 H19C 109.5 . . ?
H19A C19 H19B 109.5 . . ?
H19A C19 H19C 109.5 . . ?
H19B C19 H19C 109.5 . . ?
H5A O5 H5B 127.1 . . ?

loop_
_geom_bond_atom_site_label_1
_geom_bond_atom_site_label_2
_geom_bond_distance
_geom_bond_site_symmetry_2
_geom_bond_publ_flag
Zn1 O2 2.0506(17) 3_656 ?
Zn1 O2 2.0506(17) . ?
Zn1 O3 2.2085(18) 3_656 ?
Zn1 O3 2.2085(18) . ?
Zn1 N2 2.102(2) 3_656 ?
Zn1 N2 2.102(2) . ?
O1 H1 0.8200 . ?
O1 C1 1.353(3) . ?
O2 C14 1.323(3) . ?
O3 C11 1.245(3) . ?
O4 C15 1.371(3) . ?
O4 C19 1.420(4) . ?
N1 H1A 0.8600 . ?
N1 N2 1.380(3) . ?
N1 C11 1.340(3) . ?
N2 C12 1.295(3) . ?
C1 C2 1.375(3) . ?
C1 C10 1.432(3) . ?
C2 H2 0.9300 . ?
C2 C3 1.414(3) . ?
C3 C4 1.416(4) . ?
C3 C8 1.424(3) . ?
C4 H4 0.9300 . ?
C4 C5 1.370(4) . ?
C5 H5 0.9300 . ?
C5 C6 1.416(4) . ?
C6 H6 0.9300 . ?
C6 C7 1.367(4) . ?
C7 H7 0.9300 . ?
C7 C8 1.421(3) . ?
C8 C9 1.413(3) . ?
C9 H9 0.9300 . ?
C9 C10 1.377(3) . ?
C10 C11 1.489(3) . ?
C12 H12 0.9300 . ?
C12 C13 1.438(3) . ?
C13 C14 1.413(3) . ?
C13 C18 1.412(3) . ?
C14 C15 1.423(3) . ?
C15 C16 1.372(4) . ?
C16 H16 0.9300 . ?
C16 C17 1.404(4) . ?
C17 H17 0.9300 . ?
C17 C18 1.366(4) . ?
C18 H18 0.9300 . ?
C19 H19A 0.9600 . ?
C19 H19B 0.9600 . ?
C19 H19C 0.9600 . ?
O5 H5A 0.8417 . ?
O5 H5B 0.7337 . ?
